data_2016909
loop_
_publ_author_name
'Puliti, R.'
'Mattia, C. A.'
'Lilley, T. H.'

_publ_section_title
;
 Structure of <i>N</i>-acetyl-<small>L</small>-prolylglycinamide
;
_journal_issue 12
_journal_name_full 'Acta Crystallographica Section C'
_journal_page_first 2173
_journal_page_last 2176
_journal_paper_doi 10.1107/S0108270193005281
_journal_volume 49
_journal_year 1993
_chemical_formula_sum 'C9 H15 N3 O3'
_chemical_formula_weight 213.24
_space_group_IT_number 4
_symmetry_cell_setting monoclinic
_symmetry_space_group_name_Hall 'P 2yb'
_symmetry_space_group_name_H-M 'P 1 21 1'
_atom_type_scat_source IntTabIV
_cell_angle_alpha 90.0
_cell_angle_beta 117.08(2)
_cell_angle_gamma 90.0
_cell_formula_units_Z 4
_cell_length_a 8.2820(10)
_cell_length_b 17.099(2)
_cell_length_c 8.3670(10)
_cell_measurement_reflns_used 24
_cell_measurement_temperature 293
_cell_measurement_theta_max 27
_cell_measurement_theta_min 21
_cell_volume 1055.0(3)
_diffrn_measurement_device 'Enraf-Nonius CAD4F'
_diffrn_measurement_method \w
_diffrn_radiation_type CuK\a
_diffrn_radiation_wavelength 1.54056
_diffrn_reflns_limit_h_max 9
_diffrn_reflns_limit_h_min -10
_diffrn_reflns_limit_k_max 21
_diffrn_reflns_limit_k_min 0
_diffrn_reflns_limit_l_max 10
_diffrn_reflns_limit_l_min 0
_diffrn_reflns_number 2247
_diffrn_reflns_theta_max 75
_diffrn_standards_decay_% 4
_diffrn_standards_interval_time 240
_diffrn_standards_number 3
_exptl_absorpt_coefficient_mu 0.813
_exptl_absorpt_correction_type none
_exptl_crystal_colour Colourless
_exptl_crystal_density_diffrn 1.342
_exptl_crystal_description Prism
_exptl_crystal_size_max 0.45
_exptl_crystal_size_mid 0.13
_exptl_crystal_size_min 0.04
_refine_diff_density_max 0.28
_refine_diff_density_min -0.25
_refine_ls_extinction_coef 7.1E-6(2)
_refine_ls_extinction_method 'Stout & Jensen (1968)'
_refine_ls_goodness_of_fit_obs 0.89
_refine_ls_hydrogen_treatment refxyz
_refine_ls_number_parameters 361
_refine_ls_number_reflns 2177
_refine_ls_R_factor_obs 0.036
_refine_ls_shift/esd_max 0.35
_refine_ls_structure_factor_coef F
_refine_ls_weighting_details 'w = 1/[\s^2^(F~o~) + (0.01F~o~)^2^ + 1] (Killean & Lawrence, 1969)'
_refine_ls_weighting_scheme calc
_refine_ls_wR_factor_obs 0.038
_reflns_number_observed 2177
_reflns_number_total 2247
_reflns_observed_criterion I>3.0\s(I)
_cod_data_source_file na1032.cif
_cod_data_source_block na1032_structure_1_of_1
_cod_depositor_comments
;
The following automatic conversions were performed:

'_refine_ls_weighting_scheme' value 'w = 1/[\s^2^(F~o~) +
(0.01F~o~)^2^ + 1] (Killean & Lawrence, 1969)' was changed to 'calc'.
New tag '_refine_ls_weighting_details' was created. The value of the
new tag was set to 'w = 1/[\s^2^(F~o~) + (0.01F~o~)^2^ + 1] (Killean
& Lawrence, 1969)'.

Automatic conversion script
Id: cif_fix_values 3143 2015-03-26 13:38:13Z robertas 
;
_cod_original_cell_volume 1055.0(6)
_cod_original_sg_symbol_Hall 'P 2y1'
_cod_database_code 2016909

loop_
_symmetry_equiv_pos_as_xyz
x,y,z
-x,y+1/2,-z

loop_
_atom_site_label
_atom_site_fract_x
_atom_site_fract_y
_atom_site_fract_z
O1 .4690(2) .500 .5984(2)
O2 .0491(2) .39970(10) .5767(2)
O3 .0619(3) .59550(10) .2621(3)
N1 .3455(3) .59960(10) .2942(3)
N2 .2886(2) .40500(10) .4200(2)
N3 .2722(3) .3508(2) .8311(3)
C1 .3536(3) .5153(2) .2789(3)
C2 .3726(3) .4735(2) .4464(3)
C3 .3218(3) .3541(2) .5700(3)
C4 .2018(3) .3718(2) .6599(3)
C5 .1932(3) .6344(2) .2790(3)
C6 .1914(4) .7221(2) .2824(4)
C7 .5237(4) .5028(2) .2544(3)
C8 .6446(4) .5713(2) .3503(4)
C9 .5149(4) .6384(2) .3240(4)
O1' -.3527(2) .29880(10) -.0179(2)
O2' .0529(2) .37630(10) .0221(2)
O3' -.5431(3) .2923(2) .2486(3)
N1' -.3573(3) .20000(10) .2410(3)
N2' -.1692(2) .38370(10) .1909(2)
N3' -.1575(3) .4390(2) -.2185(3)
C1' -.2095(3) .2555(2) .2898(3)
C2' -.2519(3) .3147(2) .1408(3)
C3' -.1863(3) .4408(2) .0557(3)
C4' -.0877(3) .4146(2) -.0493(3)
C5' -.5202(3) .2241(2) .2164(3)
C6' -.6722(4) .1653(3) .1469(5)
C7' -.0467(4) .2046(2) .3179(4)
C8' -.1210(5) .1324(3) .2255(7)
C9' -.3079(4) .1221(2) .2058(4)
H1 .223(4) .387(2) .307(4)
H2 .396(4) .332(2) .883(4)
H3 .206(4) .363(3) .893(5)
H4 .247(4) .498(2) .178(4)
H5 .452(4) .355(2) .664(4)
H6 .299(4) .295(2) .532(4)
H7 .490(4) .502(3) .125(4)
H8 .572(5) .451(2) .298(5)
H9 .737(5) .584(3) .310(5)
H10 .712(5) .557(3) .485(5)
H11 .552(4) .669(2) .427(4)
H12 .506(5) .671(2) .219(5)
H13 .226(5) .744(2) .201(5)
H14 .063(5) .738(2) .273(5)
H15 .290(5) .740(2) .383(5)
H1' -.083(4) .392(2) .320(4)
H2' -.269(4) .459(2) -.261(4)
H3' -.097(4) .429(2) -.284(4)
H4' -.186(4) .284(2) .403(4)
H5' -.138(4) .494(2) .107(4)
H6' -.324(4) .449(2) -.029(4)
H7' .027(5) .187(3) .460(5)
H8' .052(5) .228(3) .295(5)
H9' -.042(6) .082(4) .271(6)
H10' -.125(6) .134(4) .102(6)
H11' -.387(5) .105(3) .094(5)
H12' -.293(5) .090(3) .298(5)
H13' -.700(5) .150(3) .024(5)
H14' -.800(5) .190(3) .130(5)
H15' -.656(5) .119(3) .215(5)

loop_
_geom_angle_atom_site_label_1
_geom_angle_atom_site_label_2
_geom_angle_atom_site_label_3
_geom_angle
_geom_angle_publ_flag
C1 N1 C5 120.7(2) yes
C1 N1 C9 112.7(2) yes
C5 N1 C9 126.6(2) yes
C2 N2 C3 120.5(2) yes
N1 C1 C2 112.1(2) yes
N1 C1 C7 103.5(2) no
C2 C1 C7 110.1(2) yes
O1 C2 N2 122.5(2) no
O1 C2 C1 121.5(2) no
N2 C2 C1 115.8(2) yes
N2 C3 C4 113.6(2) yes
O2 C4 N3 123.3(3) no
O2 C4 C3 122.1(2) yes
N3 C4 C3 114.5(2) yes
O3 C5 N1 120.9(3) yes
O3 C5 C6 121.9(3) no
N1 C5 C6 117.3(3) yes
C1 C7 C8 104.4(3) no
C7 C8 C9 104.8(2) no
N1 C9 C8 104.0(2) no
C1' N1' C5' 120.3(2) yes
C1' N1' C9' 112.0(2) yes
C5' N1' C9' 127.3(2) yes
C2' N2' C3' 119.8(2) yes
N1' C1' C2' 110.7(2) yes
N1' C1' C7' 104.0(2) no
C2' C1' C7' 111.3(3) yes
O1' C2' N2' 122.2(2) no
O1' C2' C1' 121.8(2) no
N2' C2' C1' 116.0(2) yes
N2' C3' C4' 111.5(2) yes
O2' C4' N3' 122.8(3) no
O2' C4' C3' 121.2(2) yes
N3' C4' C3' 115.9(2) yes
O3' C5' N1' 120.3(3) yes
O3' C5' C6' 122.2(3) no
N1' C5' C6' 117.5(3) yes
C1' C7' C8' 105.9(3) no
C7' C8' C9' 109.3(4) no
N1' C9' C8' 103.9(3) no

loop_
_geom_bond_atom_site_label_1
_geom_bond_atom_site_label_2
_geom_bond_distance
_geom_bond_publ_flag
O1 C2 1.239(2) no
O2 C4 1.229(3) no
O3 C5 1.227(4) no
N1 C1 1.451(3) yes
N1 C5 1.348(4) yes
N1 C9 1.467(4) yes
N2 C2 1.328(3) yes
N2 C3 1.447(3) yes
N3 C4 1.327(3) no
C1 C2 1.516(4) yes
C1 C7 1.529(4) yes
C3 C4 1.525(4) yes
C5 C6 1.500(4) no
C7 C8 1.512(4) yes
C8 C9 1.518(5) yes
O1' C2' 1.235(2) no
O2' C4' 1.228(3) no
O3' C5' 1.230(4) no
N1' C1' 1.453(3) yes
N1' C5' 1.334(4) yes
N1' C9' 1.463(4) yes
N2' C2' 1.334(3) yes
N2' C3' 1.452(3) yes
N3' C4' 1.329(3) no
C1' C2' 1.517(4) yes
C1' C7' 1.531(4) yes
C3' C4' 1.514(4) yes
C5' C6' 1.505(5) no
C7' C8' 1.438(6) yes
C8' C9' 1.491(6) yes

loop_
_geom_torsion_atom_site_label_1
_geom_torsion_atom_site_label_2
_geom_torsion_atom_site_label_3
_geom_torsion_atom_site_label_4
_geom_torsion
_geom_torsion_publ_flag
C5 N1 C1 C2 -75.7(3) yes
C9 N1 C1 C7 -13.6(2) yes
C1 N1 C5 C6 -175.4(2) yes
C1 N1 C9 C8 -6.8(3) yes
C3 N2 C2 C1 169.6(2) yes
C2 N2 C3 C4 86.4(3) yes
N1 C1 C2 N2 145.2(2) yes
N1 C1 C7 C8 28.5(2) yes
N2 C3 C4 N3 -154.1(2) yes
C1 C7 C8 C9 -33.1(3) yes
C7 C8 C9 N1 24.6(3) yes
C5' N1' C1' C2' -64.2(3) yes
C9' N1' C1' C7' -10.1(3) yes
C1' N1' C5' C6' 173.6(2) yes
C1' N1' C9' C8' -3.1(3) yes
C3' N2' C2' C1' 173.4(2) yes
C2' N2' C3' C4' -68.8(3) yes
N1' C1' C2' N2' 154.4(2) yes
N1' C1' C7' C8' 19.7(3) yes
N2' C3' C4' N3' 149.6(2) yes
C1' C7' C8' C9' -22.7(4) yes
C7' C8' C9' N1' 16.3(4) yes
